data_7718816
loop_
_publ_author_name
'Hala&#x161;, Petr'
'Nemec, Ivan'
'&#x10c;i&#x17e;m&#xe1;r, Erik'
'Herchel, Radovan'

_publ_section_title
;
 Elucidation of the effects of <i>trans</i>/<i>cis</i>-isomerization of
 the cinnamate ligand on the structural, spectroscopic and magnetic
 properties of cobalt(II) single-molecule magnets.
;
_journal_issue 25
_journal_name_full 'Dalton transactions (Cambridge, England : 2003)'
_journal_page_first 10140
_journal_page_last 10149
_journal_paper_doi 10.1039/d5dt01004g
_journal_volume 54
_journal_year 2025
_chemical_formula_moiety 'C37 H31 Co N4 O2, Cl O4'
_chemical_formula_sum 'C37 H31 Cl Co N4 O6'
_chemical_formula_weight 722.04
_space_group_crystal_system monoclinic
_space_group_IT_number 14
_space_group_name_Hall '-P 2yn'
_space_group_name_H-M_alt 'P 1 21/n 1'
_atom_sites_solution_hydrogens geom
_atom_sites_solution_primary dual
_audit_creation_date 2025-03-25
_audit_creation_method
;
Olex2 1.3-ac4
(compiled 2020.11.27 svn.r5f609507 for Rigaku Oxford Diffraction, GUI svn.r6214)
;
_audit_update_record
;
2025-04-28 deposited with the CCDC.	2025-05-22 downloaded from the CCDC.
;
_cell_angle_alpha 90
_cell_angle_beta 107.6790(10)
_cell_angle_gamma 90
_cell_formula_units_Z 4
_cell_length_a 14.5410(2)
_cell_length_b 14.24750(10)
_cell_length_c 15.9176(2)
_cell_measurement_reflns_used 11340
_cell_measurement_temperature 100.00(11)
_cell_measurement_theta_max 68.2650
_cell_measurement_theta_min 3.5980
_cell_volume 3141.95(6)
_computing_cell_refinement 'CrysAlisPro 1.171.43.115a (Rigaku OD, 2024)'
_computing_data_collection 'CrysAlisPro system (CCD 42.57a 64-bit (release 20-05-2022))'
_computing_data_reduction 'CrysAlisPro 1.171.43.115a (Rigaku OD, 2024)'
_computing_molecular_graphics 'Olex2 1.3-ac4 (Dolomanov et al., 2009)'
_computing_publication_material 'Olex2 1.3-ac4 (Dolomanov et al., 2009)'
_computing_structure_refinement 'SHELXL 2016/6 (Sheldrick, 2015)'
_computing_structure_solution 'SHELXT 2014/4 (Sheldrick, 2014)'
_diffrn_ambient_environment N~2~
_diffrn_ambient_temperature 100.00(11)
_diffrn_detector 'Hybrid Pixel Array Detector'
_diffrn_measured_fraction_theta_full 0.993
_diffrn_measured_fraction_theta_max 0.987
_diffrn_measurement_details
;
List of Runs (angles in degrees, time in seconds):

  # Type    Start    End  Width  t~exp~   \w     \q     \k     \f   Frames
#--------------------------------------------------------------------------
  1  \w    -86.00 -60.00   0.50    1.50    --  -42.75-152.00-128.00   52
  2  \w    -92.00 -67.00   0.50    1.50    --  -42.75 152.00 -86.00   50
  3  \w    -70.00 -45.00   0.50    1.50    --  -42.75 121.00 113.00   50
  4  \w     55.00  97.00   0.50    1.50    --   44.32-152.00-128.00   84
  5  \w     69.00  94.00   0.50    1.50    --   44.32 152.00 -86.00   50
  6  \w     26.00  51.00   0.50    1.50    --   44.32-121.00  31.00   50
  7  \w   -133.00-107.00   0.50    3.80    --  -93.31-152.00-128.00   52
  8  \w   -126.00-100.00   0.50    3.80    --  -93.31 152.00 -86.00   52
  9  \w   -142.00-116.00   0.50    3.80    --  -93.31-121.00  31.00   52
 10  \w     84.00 109.00   0.50    3.80    --   94.87 152.00 -86.00   50
 11  \w     83.00 126.00   0.50    3.80    --   94.87 121.00 113.00   86
 12  \w     46.00  71.00   0.50    3.80    --   94.87-121.00  31.00   50
 13  \w    -33.00  15.00   0.50    1.50    --  -42.75  32.00 150.00   96
 14  \w    -19.00  30.00   0.50    1.50    --  -42.75  11.00  90.00   98
 15  \w    -22.00   9.00   0.50    1.50    --  -42.75  21.00-120.00   62
 16  \w    -17.00  47.00   0.50    1.50    --   44.32 -43.00 150.00  128
 17  \w    -20.00  27.00   0.50    1.50    --   44.32 -21.00 -90.00   94
 18  \w    -24.00  28.00   0.50    1.50    --   44.32 -21.00-150.00  104
 19  \w     -7.00  48.00   0.50    1.50    --   44.32 -43.00  60.00  110
 20  \w   -161.00 -94.00   0.50    3.80    --  -93.31 -25.00  30.00  134
 21  \w    -83.00 -29.00   0.50    3.80    --  -93.31  68.00 120.00  108
 22  \w    -75.00 -49.00   0.50    3.80    --  -93.31  68.00  60.00   52
 23  \w    -66.00 -41.00   0.50    3.80    --  -93.31  59.00 150.00   50
 24  \w   -165.00 -80.00   0.50    3.80    --  -93.31 -17.00 -90.00  170
 25  \w    -57.00 -30.00   0.50    3.80    --  -93.31  50.00  90.00   54
 26  \w    -56.00 -31.00   0.50    3.80    --  -93.31  50.00-120.00   50
 27  \w    -53.00 -28.00   0.50    3.80    --  -93.31  50.00   0.00   50
 28  \w    -56.00 -31.00   0.50    3.80    --  -93.31  50.00  60.00   50
 29  \w    101.00 158.00   0.50    3.80    --   94.87  33.00 120.00  114
 30  \w     31.00 125.00   0.50    3.80    --   94.87-145.00-120.00  188
 31  \w     32.00  57.00   0.50    3.80    --   94.87 -50.00 150.00   50
 32  \w     27.00 118.00   0.50    3.80    --   94.87 -86.00  30.00  182
 33  \w     29.00  54.00   0.50    3.80    --   94.87 -50.00-120.00   50
 34  \w    112.00 150.00   0.50    3.80    --   94.87  17.00-120.00   76
 35  \w     30.00  55.00   0.50    3.80    --   94.87 -50.00   0.00   50
 36  \w     32.00  57.00   0.50    3.80    --   94.87 -50.00  60.00   50
 37  \w     29.00  54.00   0.50    3.80    --   94.87 -50.00-150.00   50
;
_diffrn_measurement_device 'abstract diffractometer'
_diffrn_measurement_device_type 'dectris-CrysAlisPro-abstract goniometer imported dectris images'
_diffrn_measurement_method '\w scans'
_diffrn_orient_matrix_type 'CrysAlisPro convention (1999,Acta A55,543-557)'
_diffrn_orient_matrix_UB_11 -0.0897538000
_diffrn_orient_matrix_UB_12 0.0154855000
_diffrn_orient_matrix_UB_13 0.0305199000
_diffrn_orient_matrix_UB_21 0.0650527000
_diffrn_orient_matrix_UB_22 0.0070729000
_diffrn_orient_matrix_UB_23 0.0962691000
_diffrn_orient_matrix_UB_31 0.0086976000
_diffrn_orient_matrix_UB_32 0.1067977000
_diffrn_orient_matrix_UB_33 -0.0108264000
_diffrn_radiation_monochromator mirror
_diffrn_radiation_probe x-ray
_diffrn_radiation_type 'Cu K\a'
_diffrn_radiation_wavelength 1.54184
_diffrn_reflns_av_R_equivalents 0.0253
_diffrn_reflns_av_unetI/netI 0.0262
_diffrn_reflns_Laue_measured_fraction_full 0.993
_diffrn_reflns_Laue_measured_fraction_max 0.987
_diffrn_reflns_limit_h_max 17
_diffrn_reflns_limit_h_min -17
_diffrn_reflns_limit_k_max 17
_diffrn_reflns_limit_k_min -8
_diffrn_reflns_limit_l_max 19
_diffrn_reflns_limit_l_min -18
_diffrn_reflns_number 18926
_diffrn_reflns_point_group_measured_fraction_full 0.993
_diffrn_reflns_point_group_measured_fraction_max 0.987
_diffrn_reflns_theta_full 67.684
_diffrn_reflns_theta_max 68.380
_diffrn_reflns_theta_min 3.609
_diffrn_source 'micro-focus sealed X-ray tube'
_diffrn_source_type 'PhotonJet (Cu) X-ray Source'
_exptl_absorpt_coefficient_mu 5.538
_exptl_absorpt_correction_T_max 1.000
_exptl_absorpt_correction_T_min 0.794
_exptl_absorpt_correction_type gaussian
_exptl_absorpt_process_details
;
CrysAlisPro 1.171.43.115a (Rigaku Oxford Diffraction, 2024)
Numerical absorption correction based on gaussian integration over
a multifaceted crystal model
Empirical absorption correction using spherical harmonics,
implemented in SCALE3 ABSPACK scaling algorithm.
;
_exptl_crystal_colour orange
_exptl_crystal_colour_primary orange
_exptl_crystal_density_diffrn 1.526
_exptl_crystal_description prism
_exptl_crystal_F_000 1492
_exptl_crystal_size_max 0.15
_exptl_crystal_size_mid 0.1
_exptl_crystal_size_min 0.07
_refine_diff_density_max 0.516
_refine_diff_density_min -0.441
_refine_diff_density_rms 0.052
_refine_ls_extinction_method none
_refine_ls_goodness_of_fit_ref 1.036
_refine_ls_hydrogen_treatment constr
_refine_ls_matrix_type full
_refine_ls_number_parameters 446
_refine_ls_number_reflns 5699
_refine_ls_number_restraints 0
_refine_ls_restrained_S_all 1.036
_refine_ls_R_factor_all 0.0359
_refine_ls_R_factor_gt 0.0333
_refine_ls_shift/su_max 0.001
_refine_ls_shift/su_mean 0.000
_refine_ls_structure_factor_coef Fsqd
_refine_ls_weighting_details 'w=1/[\s^2^(Fo^2^)+(0.0423P)^2^+2.1956P] where P=(Fo^2^+2Fc^2^)/3'
_refine_ls_weighting_scheme calc
_refine_ls_wR_factor_gt 0.0837
_refine_ls_wR_factor_ref 0.0851
_reflns_Friedel_coverage 0.000
_reflns_number_gt 5344
_reflns_number_total 5699
_reflns_threshold_expression 'I > 2\s(I)'
_cod_data_source_file d5dt01004g3.cif
_cod_data_source_block 2
_cod_depositor_comments 'Adding full bibliography for 7718815--7718816.cif.'
_cod_database_code 7718816
_shelx_shelxl_version_number 2016/6
_chemical_oxdiff_formula 'C H N O Co S'
_shelx_space_group_comment
;
The symmetry employed for this shelxl refinement is uniquely defined
by the following loop, which should always be used as a source of
symmetry information in preference to the above space-group names.
They are only intended as comments.
;
_shelx_estimated_absorpt_t_max 0.698
_shelx_estimated_absorpt_t_min 0.490
_reflns_odcompleteness_completeness 99.70
_reflns_odcompleteness_iscentric 1
_reflns_odcompleteness_theta 47.37
_olex2_refinement_description
;
1. Fixed Uiso
 At 1.2 times of:
  All C(H) groups
 At 1.5 times of:
  All C(H,H,H) groups
2.a Aromatic/amide H refined with riding coordinates:
 C24(H24), C21(H21), C4(H4), C17(H17), C9(H9), C10(H10), C30(H30), C7(H7),
 C23(H23), C20(H20), C31(H31), C33(H33), C18(H18), C3(H3), C37(H37), C6(H6),
 C35(H35), C36(H36), C34(H34)
2.b Idealised Me refined as rotating group:
 C15(H15A,H15B,H15C), C26(H26A,H26B,H26C), C12(H12A,H12B,H12C), C1(H1A,H1B,H1C)
;
_olex2_submission_special_instructions 'No special instructions were received'
_oxdiff_exptl_absorpt_empirical_details
;
Empirical correction (ABSPACK) includes:
- Absorption correction using spherical harmonics
- Frame scaling
;
_oxdiff_exptl_absorpt_empirical_full_max 1.278
_oxdiff_exptl_absorpt_empirical_full_min 0.860

loop_
_space_group_symop_operation_xyz
'x, y, z'
'-x+1/2, y+1/2, -z+1/2'
'-x, -y, -z'
'x-1/2, -y-1/2, z-1/2'

loop_
_atom_site_label
_atom_site_type_symbol
_atom_site_fract_x
_atom_site_fract_y
_atom_site_fract_z
_atom_site_U_iso_or_equiv
_atom_site_adp_type
_atom_site_occupancy
_atom_site_site_symmetry_order
_atom_site_calc_flag
_atom_site_refinement_flags_posn
_atom_site_refinement_flags_adp
_atom_site_refinement_flags_occupancy
_atom_site_disorder_assembly
_atom_site_disorder_group
Co1 Co 0.29753(2) 0.40508(2) 0.55501(2) 0.01461(9) Uani 1 1 d . . . . .
Cl1 Cl 0.28964(3) -0.00918(3) 0.51592(3) 0.02251(12) Uani 1 1 d . . . . .
O1 O 0.22658(9) 0.53707(9) 0.55838(9) 0.0210(3) Uani 1 1 d . . . . .
O2 O 0.38251(9) 0.53398(9) 0.57647(9) 0.0194(3) Uani 1 1 d . . . . .
O6 O 0.38055(11) -0.01458(12) 0.58431(10) 0.0336(4) Uani 1 1 d . . . . .
O4 O 0.30500(12) -0.01015(11) 0.43068(10) 0.0347(4) Uani 1 1 d . . . . .
N3 N 0.41172(10) 0.30641(11) 0.56862(10) 0.0152(3) Uani 1 1 d . . . . .
N2 N 0.17299(11) 0.31906(11) 0.52868(10) 0.0161(3) Uani 1 1 d . . . . .
O5 O 0.23082(12) -0.08853(11) 0.52301(11) 0.0352(4) Uani 1 1 d . . . . .
N1 N 0.23668(11) 0.42375(11) 0.41537(10) 0.0164(3) Uani 1 1 d . . . . .
N4 N 0.36120(11) 0.40122(10) 0.69665(10) 0.0160(3) Uani 1 1 d . . . . .
O3 O 0.23959(14) 0.07536(11) 0.52550(11) 0.0394(4) Uani 1 1 d . . . . .
C2 C 0.14579(13) 0.25867(13) 0.58074(12) 0.0175(4) Uani 1 1 d . . . . .
C27 C 0.48010(13) 0.31775(13) 0.64902(12) 0.0155(4) Uani 1 1 d . . . . .
C14 C 0.10760(13) 0.34343(13) 0.44973(12) 0.0168(4) Uani 1 1 d . . . . .
C28 C 0.45456(13) 0.37082(13) 0.71541(12) 0.0157(4) Uani 1 1 d . . . . .
C19 C 0.52377(14) 0.38605(13) 0.79772(13) 0.0183(4) Uani 1 1 d . . . . .
C22 C 0.57183(13) 0.27636(13) 0.66968(13) 0.0177(4) Uani 1 1 d . . . . .
C8 C 0.07870(14) 0.41892(13) 0.30503(13) 0.0183(4) Uani 1 1 d . . . . .
C11 C 0.27250(14) 0.46727(13) 0.35808(13) 0.0180(4) Uani 1 1 d . . . . .
C13 C 0.14161(13) 0.39833(13) 0.38931(13) 0.0167(4) Uani 1 1 d . . . . .
C16 C 0.33348(13) 0.44317(13) 0.75959(13) 0.0180(4) Uani 1 1 d . . . . .
C24 C 0.51965(14) 0.20061(14) 0.52863(13) 0.0201(4) Uani 1 1 d . . . . .
H24 H 0.530420 0.157854 0.486798 0.024 Uiso 1 1 calc R U . . .
C21 C 0.64148(13) 0.29503(13) 0.75324(13) 0.0195(4) Uani 1 1 d . . . . .
H21 H 0.704573 0.269469 0.765982 0.023 Uiso 1 1 calc R U . . .
C4 C -0.01647(14) 0.25245(15) 0.48242(13) 0.0228(4) Uani 1 1 d . . . . .
H4 H -0.081414 0.231615 0.468738 0.027 Uiso 1 1 calc R U . . .
C17 C 0.39955(14) 0.46216(14) 0.84326(13) 0.0207(4) Uani 1 1 d . . . . .
H17 H 0.378444 0.493605 0.886716 0.025 Uiso 1 1 calc R U . . .
C9 C 0.11781(14) 0.46534(13) 0.24568(13) 0.0206(4) Uani 1 1 d . . . . .
H9 H 0.077969 0.480731 0.188051 0.025 Uiso 1 1 calc R U . . .
C25 C 0.43055(13) 0.24832(13) 0.51026(12) 0.0165(4) Uani 1 1 d . . . . .
C10 C 0.21382(14) 0.48813(13) 0.27174(13) 0.0200(4) Uani 1 1 d . . . . .
H10 H 0.241054 0.518111 0.231548 0.024 Uiso 1 1 calc R U . . .
C30 C 0.30630(14) 0.68337(14) 0.58405(13) 0.0218(4) Uani 1 1 d . . . . .
H30 H 0.250893 0.713193 0.545784 0.026 Uiso 1 1 calc R U . . .
C7 C -0.02025(14) 0.38903(14) 0.28184(13) 0.0223(4) Uani 1 1 d . . . . .
H7 H -0.063527 0.405028 0.225812 0.027 Uiso 1 1 calc R U . . .
C15 C 0.22934(14) 0.47006(15) 0.74071(14) 0.0227(4) Uani 1 1 d . . . . .
H15A H 0.221778 0.537335 0.727587 0.034 Uiso 1 1 calc R U . . .
H15B H 0.208290 0.456133 0.792311 0.034 Uiso 1 1 calc R U . . .
H15C H 0.189972 0.434277 0.689910 0.034 Uiso 1 1 calc R U . . .
C23 C 0.59027(13) 0.21590(13) 0.60644(13) 0.0193(4) Uani 1 1 d . . . . .
H23 H 0.651292 0.186100 0.617914 0.023 Uiso 1 1 calc R U . . .
C20 C 0.61889(13) 0.34853(14) 0.81441(12) 0.0196(4) Uani 1 1 d . . . . .
H20 H 0.666637 0.361296 0.868936 0.024 Uiso 1 1 calc R U . . .
C31 C 0.36897(15) 0.74264(14) 0.63721(13) 0.0219(4) Uani 1 1 d . . . . .
H31 H 0.349679 0.806448 0.627627 0.026 Uiso 1 1 calc R U . . .
C33 C 0.50472(15) 0.81220(15) 0.75090(14) 0.0255(4) Uani 1 1 d . . . . .
H33 H 0.474804 0.871201 0.732871 0.031 Uiso 1 1 calc R U . . .
C26 C 0.35574(14) 0.23299(14) 0.42322(12) 0.0200(4) Uani 1 1 d . . . . .
H26A H 0.292135 0.250151 0.427700 0.030 Uiso 1 1 calc R U . . .
H26B H 0.355458 0.166736 0.406591 0.030 Uiso 1 1 calc R U . . .
H26C H 0.370601 0.272018 0.378329 0.030 Uiso 1 1 calc R U . . .
C18 C 0.49398(14) 0.43531(14) 0.86182(13) 0.0214(4) Uani 1 1 d . . . . .
H18 H 0.539076 0.449712 0.917402 0.026 Uiso 1 1 calc R U . . .
C32 C 0.46162(14) 0.73044(14) 0.70753(13) 0.0208(4) Uani 1 1 d . . . . .
C12 C 0.37730(14) 0.49371(14) 0.38737(13) 0.0222(4) Uani 1 1 d . . . . .
H12A H 0.386380 0.550625 0.423554 0.033 Uiso 1 1 calc R U . . .
H12B H 0.398701 0.505406 0.335567 0.033 Uiso 1 1 calc R U . . .
H12C H 0.415287 0.442388 0.422132 0.033 Uiso 1 1 calc R U . . .
C3 C 0.05039(14) 0.22472(14) 0.55889(13) 0.0205(4) Uani 1 1 d . . . . .
H3 H 0.032568 0.182466 0.597440 0.025 Uiso 1 1 calc R U . . .
C5 C 0.01148(13) 0.31221(14) 0.42384(13) 0.0198(4) Uani 1 1 d . . . . .
C1 C 0.21894(14) 0.22573(14) 0.66395(12) 0.0199(4) Uani 1 1 d . . . . .
H1A H 0.282687 0.222971 0.655073 0.030 Uiso 1 1 calc R U . . .
H1B H 0.201047 0.163151 0.679243 0.030 Uiso 1 1 calc R U . . .
H1C H 0.220872 0.269565 0.711910 0.030 Uiso 1 1 calc R U . . .
C29 C 0.30694(14) 0.57945(14) 0.57351(12) 0.0194(4) Uani 1 1 d . . . . .
C37 C 0.50793(14) 0.64464(14) 0.73491(13) 0.0218(4) Uani 1 1 d . . . . .
H37 H 0.480106 0.588172 0.706673 0.026 Uiso 1 1 calc R U . . .
C6 C -0.05225(14) 0.33830(15) 0.33919(13) 0.0232(4) Uani 1 1 d . . . . .
H6 H -0.118038 0.319659 0.323083 0.028 Uiso 1 1 calc R U . . .
C35 C 0.63555(15) 0.72292(15) 0.84562(14) 0.0252(4) Uani 1 1 d . . . . .
H35 H 0.694537 0.720004 0.892299 0.030 Uiso 1 1 calc R U . . .
C36 C 0.59407(14) 0.64154(15) 0.80292(13) 0.0241(4) Uani 1 1 d . . . . .
H36 H 0.625084 0.582930 0.820497 0.029 Uiso 1 1 calc R U . . .
C34 C 0.59068(15) 0.80843(15) 0.81997(14) 0.0276(5) Uani 1 1 d . . . . .
H34 H 0.618415 0.864379 0.849388 0.033 Uiso 1 1 calc R U . . .

loop_
_atom_site_aniso_label
_atom_site_aniso_U_11
_atom_site_aniso_U_22
_atom_site_aniso_U_33
_atom_site_aniso_U_23
_atom_site_aniso_U_13
_atom_site_aniso_U_12
Co1 0.01291(15) 0.01791(16) 0.01267(16) 0.00017(11) 0.00337(11) 0.00126(11)
Cl1 0.0315(3) 0.0221(2) 0.0141(2) 0.00082(17) 0.00729(19) 0.00653(18)
O1 0.0205(7) 0.0225(7) 0.0204(7) 0.0009(6) 0.0068(6) 0.0032(6)
O2 0.0206(7) 0.0207(7) 0.0177(7) 0.0000(5) 0.0069(5) 0.0032(5)
O6 0.0303(8) 0.0441(9) 0.0218(8) 0.0006(7) 0.0011(6) -0.0014(7)
O4 0.0525(10) 0.0391(9) 0.0166(7) 0.0008(7) 0.0164(7) 0.0105(8)
N3 0.0137(7) 0.0179(8) 0.0140(7) 0.0008(6) 0.0045(6) 0.0000(6)
N2 0.0149(7) 0.0198(8) 0.0137(7) -0.0011(6) 0.0044(6) 0.0014(6)
O5 0.0364(9) 0.0330(9) 0.0339(9) 0.0007(7) 0.0073(7) -0.0047(7)
N1 0.0168(8) 0.0184(8) 0.0139(8) 0.0000(6) 0.0046(6) 0.0019(6)
N4 0.0158(8) 0.0165(8) 0.0157(8) 0.0020(6) 0.0048(6) 0.0007(6)
O3 0.0627(11) 0.0295(8) 0.0306(9) 0.0031(7) 0.0208(8) 0.0214(8)
C2 0.0200(9) 0.0185(9) 0.0161(9) -0.0019(7) 0.0087(8) 0.0015(7)
C27 0.0149(9) 0.0160(9) 0.0154(9) 0.0015(7) 0.0041(7) -0.0015(7)
C14 0.0155(9) 0.0205(9) 0.0140(9) -0.0020(7) 0.0039(7) 0.0030(7)
C28 0.0151(9) 0.0163(9) 0.0154(9) 0.0026(7) 0.0041(7) -0.0001(7)
C19 0.0193(9) 0.0174(9) 0.0175(9) 0.0023(7) 0.0044(7) -0.0012(7)
C22 0.0156(9) 0.0180(9) 0.0196(9) 0.0032(8) 0.0054(7) 0.0000(7)
C8 0.0190(9) 0.0187(9) 0.0165(9) -0.0014(7) 0.0043(8) 0.0051(7)
C11 0.0215(9) 0.0164(9) 0.0180(9) -0.0012(7) 0.0089(8) 0.0013(7)
C13 0.0155(9) 0.0179(9) 0.0167(9) -0.0012(7) 0.0050(7) 0.0039(7)
C16 0.0205(9) 0.0176(9) 0.0179(9) 0.0015(7) 0.0085(8) 0.0008(7)
C24 0.0213(10) 0.0207(10) 0.0205(10) 0.0001(8) 0.0097(8) 0.0022(8)
C21 0.0151(9) 0.0211(10) 0.0203(10) 0.0043(8) 0.0025(7) 0.0014(7)
C4 0.0139(9) 0.0306(11) 0.0250(10) -0.0028(9) 0.0073(8) -0.0015(8)
C17 0.0254(10) 0.0216(10) 0.0164(9) -0.0011(8) 0.0083(8) 0.0000(8)
C9 0.0269(10) 0.0193(9) 0.0136(9) 0.0004(7) 0.0033(8) 0.0058(8)
C25 0.0170(9) 0.0170(9) 0.0167(9) 0.0011(7) 0.0068(7) -0.0011(7)
C10 0.0282(10) 0.0182(9) 0.0158(9) 0.0006(7) 0.0100(8) 0.0025(8)
C30 0.0248(10) 0.0230(10) 0.0182(9) 0.0046(8) 0.0076(8) 0.0066(8)
C7 0.0179(9) 0.0280(10) 0.0172(9) -0.0005(8) -0.0003(8) 0.0060(8)
C15 0.0196(10) 0.0274(10) 0.0225(10) -0.0030(8) 0.0086(8) 0.0023(8)
C23 0.0159(9) 0.0204(9) 0.0226(10) 0.0025(8) 0.0075(8) 0.0031(7)
C20 0.0169(9) 0.0227(10) 0.0157(9) 0.0022(8) -0.0003(7) -0.0014(7)
C31 0.0296(11) 0.0179(9) 0.0206(10) 0.0031(8) 0.0113(8) 0.0041(8)
C33 0.0300(11) 0.0216(10) 0.0278(11) 0.0046(9) 0.0130(9) -0.0012(8)
C26 0.0195(9) 0.0226(10) 0.0175(9) -0.0023(8) 0.0050(8) 0.0009(8)
C18 0.0256(10) 0.0224(10) 0.0148(9) -0.0007(8) 0.0038(8) -0.0024(8)
C32 0.0235(10) 0.0229(10) 0.0197(10) 0.0025(8) 0.0121(8) 0.0003(8)
C12 0.0228(10) 0.0276(10) 0.0182(10) 0.0001(8) 0.0091(8) -0.0022(8)
C3 0.0201(10) 0.0239(10) 0.0203(10) -0.0004(8) 0.0101(8) -0.0013(8)
C5 0.0143(9) 0.0262(10) 0.0191(9) -0.0019(8) 0.0055(7) 0.0019(7)
C1 0.0213(10) 0.0216(10) 0.0164(9) 0.0024(8) 0.0050(8) -0.0012(8)
C29 0.0243(10) 0.0221(10) 0.0127(9) 0.0021(8) 0.0071(8) 0.0021(8)
C37 0.0240(10) 0.0229(10) 0.0200(10) -0.0019(8) 0.0091(8) 0.0011(8)
C6 0.0140(9) 0.0312(11) 0.0224(10) -0.0019(9) 0.0025(8) 0.0025(8)
C35 0.0219(10) 0.0342(11) 0.0219(10) -0.0003(9) 0.0100(8) -0.0034(9)
C36 0.0245(10) 0.0284(11) 0.0222(10) 0.0007(8) 0.0111(8) 0.0048(8)
C34 0.0299(11) 0.0267(11) 0.0284(11) -0.0011(9) 0.0120(9) -0.0085(9)

loop_
_atom_type_symbol
_atom_type_description
_atom_type_scat_dispersion_real
_atom_type_scat_dispersion_imag
_atom_type_scat_source
C C 0.0181 0.0091 'International Tables Vol C Tables 4.2.6.8 and 6.1.1.4'
H H 0.0000 0.0000 'International Tables Vol C Tables 4.2.6.8 and 6.1.1.4'
Cl Cl 0.3639 0.7018 'International Tables Vol C Tables 4.2.6.8 and 6.1.1.4'
Co Co -2.3653 3.6143 'International Tables Vol C Tables 4.2.6.8 and 6.1.1.4'
N N 0.0311 0.0180 'International Tables Vol C Tables 4.2.6.8 and 6.1.1.4'
O O 0.0492 0.0322 'International Tables Vol C Tables 4.2.6.8 and 6.1.1.4'

loop_
_exptl_crystal_face_index_h
_exptl_crystal_face_index_k
_exptl_crystal_face_index_l
_exptl_crystal_face_perp_dist
1 -2 -2 0.0484
1 -2 1 0.0617
1 0 1 0.0953
0 -1 -2 0.0309
0 -1 0 0.0484
0 0 -1 0.0477
0 1 1 0.0731
-1 0 -1 0.0514
0 -1 2 0.0802
0 2 2 0.0699
-1 1 0 0.0417
0 1 3 0.0745
-1 2 2 0.0552
-2 -2 2 0.0526
-2 0 0 0.0513
2 2 -2 0.0148
1 0 -1 0.0437
2 -1 -1 0.0484

loop_
_geom_angle_atom_site_label_1
_geom_angle_atom_site_label_2
_geom_angle_atom_site_label_3
_geom_angle
_geom_angle_site_symmetry_1
_geom_angle_site_symmetry_3
_geom_angle_publ_flag
O1 Co1 O2 60.91(5) . . ?
O1 Co1 N4 93.03(5) . . ?
O1 Co1 C29 30.57(6) . . ?
O2 Co1 C29 30.36(6) . . ?
N3 Co1 O1 159.37(6) . . ?
N3 Co1 O2 98.76(5) . . ?
N3 Co1 N1 104.49(6) . . ?
N3 Co1 N4 78.70(6) . . ?
N3 Co1 C29 128.97(6) . . ?
N2 Co1 O1 97.05(5) . . ?
N2 Co1 O2 157.90(6) . . ?
N2 Co1 N3 103.33(6) . . ?
N2 Co1 N1 78.93(6) . . ?
N2 Co1 N4 105.12(6) . . ?
N2 Co1 C29 127.62(6) . . ?
N1 Co1 O1 82.39(5) . . ?
N1 Co1 O2 95.38(6) . . ?
N1 Co1 N4 174.28(6) . . ?
N1 Co1 C29 89.39(6) . . ?
N4 Co1 O2 79.35(5) . . ?
N4 Co1 C29 84.93(6) . . ?
O6 Cl1 O4 110.06(10) . . ?
O6 Cl1 O5 109.25(10) . . ?
O6 Cl1 O3 110.07(10) . . ?
O4 Cl1 O5 109.35(10) . . ?
O3 Cl1 O4 109.63(9) . . ?
O3 Cl1 O5 108.46(11) . . ?
C29 O1 Co1 89.98(11) . . ?
C29 O2 Co1 88.91(11) . . ?
C27 N3 Co1 109.77(12) . . ?
C25 N3 Co1 130.97(12) . . ?
C25 N3 C27 118.65(15) . . ?
C2 N2 Co1 130.24(13) . . ?
C2 N2 C14 118.59(16) . . ?
C14 N2 Co1 110.36(12) . . ?
C11 N1 Co1 130.01(13) . . ?
C11 N1 C13 119.04(16) . . ?
C13 N1 Co1 110.05(12) . . ?
C28 N4 Co1 108.52(12) . . ?
C16 N4 Co1 129.97(13) . . ?
C16 N4 C28 119.03(16) . . ?
N2 C2 C3 121.53(17) . . ?
N2 C2 C1 119.04(16) . . ?
C3 C2 C1 119.43(17) . . ?
N3 C27 C28 118.18(16) . . ?
N3 C27 C22 122.52(17) . . ?
C22 C27 C28 119.24(17) . . ?
N2 C14 C13 117.84(16) . . ?
N2 C14 C5 122.72(17) . . ?
C5 C14 C13 119.31(17) . . ?
N4 C28 C27 117.83(16) . . ?
N4 C28 C19 122.44(17) . . ?
C19 C28 C27 119.66(16) . . ?
C28 C19 C20 119.59(17) . . ?
C28 C19 C18 117.44(17) . . ?
C18 C19 C20 122.93(18) . . ?
C27 C22 C21 119.59(17) . . ?
C27 C22 C23 117.55(17) . . ?
C23 C22 C21 122.85(17) . . ?
C13 C8 C9 117.40(18) . . ?
C13 C8 C7 119.59(18) . . ?
C9 C8 C7 122.97(18) . . ?
N1 C11 C10 121.18(18) . . ?
N1 C11 C12 118.39(17) . . ?
C10 C11 C12 120.43(17) . . ?
N1 C13 C14 117.56(16) . . ?
N1 C13 C8 122.65(18) . . ?
C8 C13 C14 119.67(17) . . ?
N4 C16 C17 121.45(17) . . ?
N4 C16 C15 118.81(17) . . ?
C17 C16 C15 119.74(17) . . ?
C25 C24 H24 120.0 . . ?
C23 C24 H24 120.0 . . ?
C23 C24 C25 120.07(18) . . ?
C22 C21 H21 119.5 . . ?
C20 C21 C22 121.04(17) . . ?
C20 C21 H21 119.5 . . ?
C3 C4 H4 120.2 . . ?
C3 C4 C5 119.60(18) . . ?
C5 C4 H4 120.2 . . ?
C16 C17 H17 120.0 . . ?
C18 C17 C16 120.06(18) . . ?
C18 C17 H17 120.0 . . ?
C8 C9 H9 120.3 . . ?
C10 C9 C8 119.40(18) . . ?
C10 C9 H9 120.3 . . ?
N3 C25 C24 121.59(17) . . ?
N3 C25 C26 119.40(16) . . ?
C24 C25 C26 119.01(17) . . ?
C11 C10 H10 119.9 . . ?
C9 C10 C11 120.28(18) . . ?
C9 C10 H10 119.9 . . ?
C31 C30 H30 113.9 . . ?
C31 C30 C29 132.19(19) . . ?
C29 C30 H30 113.9 . . ?
C8 C7 H7 119.7 . . ?
C6 C7 C8 120.51(18) . . ?
C6 C7 H7 119.7 . . ?
C16 C15 H15A 109.5 . . ?
C16 C15 H15B 109.5 . . ?
C16 C15 H15C 109.5 . . ?
H15A C15 H15B 109.5 . . ?
H15A C15 H15C 109.5 . . ?
H15B C15 H15C 109.5 . . ?
C22 C23 H23 120.3 . . ?
C24 C23 C22 119.41(17) . . ?
C24 C23 H23 120.3 . . ?
C19 C20 H20 119.7 . . ?
C21 C20 C19 120.61(17) . . ?
C21 C20 H20 119.7 . . ?
C30 C31 H31 113.0 . . ?
C30 C31 C32 133.95(19) . . ?
C32 C31 H31 113.0 . . ?
C32 C33 H33 119.4 . . ?
C34 C33 H33 119.4 . . ?
C34 C33 C32 121.1(2) . . ?
C25 C26 H26A 109.5 . . ?
C25 C26 H26B 109.5 . . ?
C25 C26 H26C 109.5 . . ?
H26A C26 H26B 109.5 . . ?
H26A C26 H26C 109.5 . . ?
H26B C26 H26C 109.5 . . ?
C19 C18 H18 120.3 . . ?
C17 C18 C19 119.43(18) . . ?
C17 C18 H18 120.3 . . ?
C33 C32 C31 116.37(18) . . ?
C37 C32 C31 125.48(18) . . ?
C37 C32 C33 118.14(18) . . ?
C11 C12 H12A 109.5 . . ?
C11 C12 H12B 109.5 . . ?
C11 C12 H12C 109.5 . . ?
H12A C12 H12B 109.5 . . ?
H12A C12 H12C 109.5 . . ?
H12B C12 H12C 109.5 . . ?
C2 C3 H3 119.9 . . ?
C4 C3 C2 120.11(18) . . ?
C4 C3 H3 119.9 . . ?
C14 C5 C4 117.27(18) . . ?
C14 C5 C6 119.71(18) . . ?
C4 C5 C6 122.97(18) . . ?
C2 C1 H1A 109.5 . . ?
C2 C1 H1B 109.5 . . ?
C2 C1 H1C 109.5 . . ?
H1A C1 H1B 109.5 . . ?
H1A C1 H1C 109.5 . . ?
H1B C1 H1C 109.5 . . ?
O1 C29 Co1 59.45(10) . . ?
O1 C29 C30 117.14(17) . . ?
O2 C29 Co1 60.73(10) . . ?
O2 C29 O1 120.14(18) . . ?
O2 C29 C30 122.69(18) . . ?
C30 C29 Co1 176.58(15) . . ?
C32 C37 H37 119.8 . . ?
C36 C37 C32 120.42(19) . . ?
C36 C37 H37 119.8 . . ?
C7 C6 C5 121.08(18) . . ?
C7 C6 H6 119.5 . . ?
C5 C6 H6 119.5 . . ?
C36 C35 H35 120.1 . . ?
C34 C35 H35 120.1 . . ?
C34 C35 C36 119.73(19) . . ?
C37 C36 C35 120.81(19) . . ?
C37 C36 H36 119.6 . . ?
C35 C36 H36 119.6 . . ?
C33 C34 H34 120.1 . . ?
C35 C34 C33 119.8(2) . . ?
C35 C34 H34 120.1 . . ?

loop_
_geom_bond_atom_site_label_1
_geom_bond_atom_site_label_2
_geom_bond_distance
_geom_bond_site_symmetry_2
_geom_bond_publ_flag
Co1 O1 2.1534(14) . ?
Co1 O2 2.1818(14) . ?
Co1 N3 2.1358(15) . ?
Co1 N2 2.1204(16) . ?
Co1 N1 2.1447(16) . ?
Co1 N4 2.1624(16) . ?
Co1 C29 2.501(2) . ?
Cl1 O6 1.4368(16) . ?
Cl1 O4 1.4406(15) . ?
Cl1 O5 1.4427(16) . ?
Cl1 O3 1.4391(15) . ?
O1 C29 1.272(2) . ?
O2 C29 1.264(2) . ?
N3 C27 1.371(2) . ?
N3 C25 1.333(2) . ?
N2 C2 1.335(2) . ?
N2 C14 1.370(2) . ?
N1 C11 1.333(2) . ?
N1 C13 1.366(2) . ?
N4 C28 1.369(2) . ?
N4 C16 1.330(2) . ?
C2 C3 1.409(3) . ?
C2 C1 1.500(3) . ?
C27 C28 1.437(3) . ?
C27 C22 1.403(3) . ?
C14 C13 1.439(3) . ?
C14 C5 1.404(3) . ?
C28 C19 1.406(3) . ?
C19 C20 1.430(3) . ?
C19 C18 1.411(3) . ?
C22 C21 1.431(3) . ?
C22 C23 1.411(3) . ?
C8 C13 1.406(3) . ?
C8 C9 1.407(3) . ?
C8 C7 1.437(3) . ?
C11 C10 1.412(3) . ?
C11 C12 1.500(3) . ?
C16 C17 1.412(3) . ?
C16 C15 1.501(3) . ?
C24 H24 0.9500 . ?
C24 C25 1.413(3) . ?
C24 C23 1.365(3) . ?
C21 H21 0.9500 . ?
C21 C20 1.353(3) . ?
C4 H4 0.9500 . ?
C4 C3 1.365(3) . ?
C4 C5 1.411(3) . ?
C17 H17 0.9500 . ?
C17 C18 1.368(3) . ?
C9 H9 0.9500 . ?
C9 C10 1.369(3) . ?
C25 C26 1.495(3) . ?
C10 H10 0.9500 . ?
C30 H30 0.9500 . ?
C30 C31 1.338(3) . ?
C30 C29 1.490(3) . ?
C7 H7 0.9500 . ?
C7 C6 1.353(3) . ?
C15 H15A 0.9800 . ?
C15 H15B 0.9800 . ?
C15 H15C 0.9800 . ?
C23 H23 0.9500 . ?
C20 H20 0.9500 . ?
C31 H31 0.9500 . ?
C31 C32 1.477(3) . ?
C33 H33 0.9500 . ?
C33 C32 1.401(3) . ?
C33 C34 1.393(3) . ?
C26 H26A 0.9800 . ?
C26 H26B 0.9800 . ?
C26 H26C 0.9800 . ?
C18 H18 0.9500 . ?
C32 C37 1.400(3) . ?
C12 H12A 0.9800 . ?
C12 H12B 0.9800 . ?
C12 H12C 0.9800 . ?
C3 H3 0.9500 . ?
C5 C6 1.433(3) . ?
C1 H1A 0.9800 . ?
C1 H1B 0.9800 . ?
C1 H1C 0.9800 . ?
C37 H37 0.9500 . ?
C37 C36 1.385(3) . ?
C6 H6 0.9500 . ?
C35 H35 0.9500 . ?
C35 C36 1.386(3) . ?
C35 C34 1.384(3) . ?
C36 H36 0.9500 . ?
C34 H34 0.9500 . ?

loop_
_exptl_oxdiff_crystal_face_indexfrac_h
_exptl_oxdiff_crystal_face_indexfrac_k
_exptl_oxdiff_crystal_face_indexfrac_l
_exptl_oxdiff_crystal_face_x
_exptl_oxdiff_crystal_face_y
_exptl_oxdiff_crystal_face_z
1.2666 -2.1519 -1.7365 -0.2000 -0.1000 -0.2000
1.1962 -2.4708 0.5843 -0.1278 0.1166 -0.2598
0.9807 0.0969 0.5720 -0.0691 0.1196 0.0127
-0.3411 -0.5397 -2.1534 -0.0435 -0.2333 -0.0373
0.0180 -1.1350 -0.4258 -0.0322 -0.0478 -0.1165
-0.1796 0.2976 -0.8638 -0.0056 -0.0927 0.0396
0.1616 0.8374 1.2896 0.0378 0.1406 0.0769
-0.9807 -0.0969 -0.5720 0.0691 -0.1196 -0.0127
-0.4420 -0.9898 2.0193 0.0860 0.1586 -0.1314
-0.0820 2.0801 1.9801 0.1000 0.2000 0.2000
-0.7805 1.0456 0.4506 0.1000 0.0000 0.1000
-0.4780 1.2802 2.8709 0.1503 0.2543 0.1015
-1.2666 2.1519 1.7365 0.2000 0.1000 0.2000
-1.7048 -1.5006 2.3010 0.2000 0.1000 -0.2000
-2.0747 0.2043 0.3482 0.2000 -0.1000 0.0000
1.7048 1.5006 -2.3010 -0.2000 -0.1000 0.2000
0.8901 -0.1325 -0.5917 -0.1000 0.0000 0.0000
1.6706 -1.1781 -1.0423 -0.2000 0.0000 -0.1000
